data_2020097
loop_
_publ_author_name
'K\"okta\,s Koca, Serap'
'Sevin\,cek, Resul'
'Akg\"ul, \"Ozlem'
'Ayg\"un, Muhittin'

_publ_section_title
;
 Positional isomeric effect on the crystallization of chlorine-substituted
 <i>N</i>-phenyl-2-phthalimidoethanesulfonamide derivatives
;
_journal_coeditor_code WQ3094
_journal_issue 9
_journal_name_full 'Acta Crystallographica Section C'
_journal_page_first 839
_journal_page_last 843
_journal_paper_doi 10.1107/S2053229615015223
_journal_volume 71
_journal_year 2015
_chemical_formula_iupac 'C16 H13 Cl N2 O4 S'
_chemical_formula_moiety 'C16 H13 Cl N2 O4 S'
_chemical_formula_sum 'C16 H13 Cl N2 O4 S'
_chemical_formula_weight 364.79
_chemical_name_systematic
;
<i>N</i>-(4-chlorophenyl)-2-phthalimidoethanesulfonamide
;
_space_group_crystal_system triclinic
_space_group_IT_number 2
_space_group_name_Hall '-P 1'
_space_group_name_H-M_alt 'P -1'
_symmetry_space_group_name_Hall '-P 1'
_symmetry_space_group_name_H-M 'P -1'
_atom_sites_solution_hydrogens difmap
_cell_angle_alpha 100.624(8)
_cell_angle_beta 98.405(7)
_cell_angle_gamma 95.661(8)
_cell_formula_units_Z 2
_cell_length_a 7.5484(7)
_cell_length_b 9.9887(10)
_cell_length_c 11.2112(10)
_cell_measurement_reflns_used 2152
_cell_measurement_temperature 293(2)
_cell_measurement_theta_max 27.6200
_cell_measurement_theta_min 3.5610
_cell_volume 815.01(14)
_computing_cell_refinement
;
CrysAlisPro (Agilent, 2014)
;
_computing_data_collection
;
CrysAlisPro (Agilent, 2014)
;
_computing_data_reduction
;
CrysAlisPro (Agilent, 2014)
;
_computing_molecular_graphics
;
OLEX2 (Dolomanov <i>et al.</i>,  2009)
;
_computing_publication_material
;
OLEX2 (Dolomanov <i>et al.</i>,  2009)
;
_computing_structure_refinement
;
SHELXL (Sheldrick, 2008)
;
_computing_structure_solution
;
SHELXS (Sheldrick, 2008)
;
_diffrn_ambient_temperature 293(2)
_diffrn_detector_area_resol_mean 16.1333
_diffrn_measured_fraction_theta_full 0.987
_diffrn_measured_fraction_theta_max 0.986
_diffrn_measurement_device 'four-circle diffractometer'
_diffrn_measurement_device_type 'Agilent Xcalibur Eos'
_diffrn_measurement_method \w
_diffrn_radiation_monochromator graphite
_diffrn_radiation_type MoK\a
_diffrn_radiation_wavelength 0.71073
_diffrn_reflns_av_R_equivalents 0.0228
_diffrn_reflns_limit_h_max 9
_diffrn_reflns_limit_h_min -8
_diffrn_reflns_limit_k_max 11
_diffrn_reflns_limit_k_min -12
_diffrn_reflns_limit_l_max 13
_diffrn_reflns_limit_l_min -13
_diffrn_reflns_number 5967
_diffrn_reflns_theta_full 26.000
_diffrn_reflns_theta_max 26.372
_diffrn_reflns_theta_min 3.058
_exptl_absorpt_coefficient_mu 0.386
_exptl_absorpt_correction_T_max 0.991
_exptl_absorpt_correction_T_min 0.974
_exptl_absorpt_correction_type analytical
_exptl_absorpt_process_details
;
(CrysAlisPro; Agilent, 2014)
;
_exptl_crystal_colour colourless
_exptl_crystal_density_diffrn 1.487
_exptl_crystal_description needle
_exptl_crystal_F_000 376
_exptl_crystal_size_max 0.1796
_exptl_crystal_size_mid 0.119
_exptl_crystal_size_min 0.0572
_refine_diff_density_max 0.355
_refine_diff_density_min -0.368
_refine_ls_extinction_method none
_refine_ls_goodness_of_fit_ref 1.022
_refine_ls_hydrogen_treatment refall
_refine_ls_matrix_type full
_refine_ls_number_parameters 269
_refine_ls_number_reflns 3287
_refine_ls_number_restraints 0
_refine_ls_restrained_S_all 1.022
_refine_ls_R_factor_all 0.0776
_refine_ls_R_factor_gt 0.0442
_refine_ls_shift/su_max 0.000
_refine_ls_shift/su_mean 0.000
_refine_ls_structure_factor_coef Fsqd
_refine_ls_weighting_details 'w = 1/[\s^2^(Fo^2^)+(0.0509P)^2^+0.1892P] where P=(Fo^2^+2Fc^2^)/3'
_refine_ls_weighting_scheme calc
_refine_ls_wR_factor_gt 0.0961
_refine_ls_wR_factor_ref 0.1168
_reflns_number_gt 2245
_reflns_number_total 3287
_reflns_threshold_expression I>2\s(I)
_cod_data_source_file wq3094sup1.cif
_cod_data_source_block II
_cod_original_cell_volume 815.01(13)
_cod_database_code 2020097
_shelx_space_group_comment
;
The symmetry employed for this shelxl refinement is uniquely defined
by the following loop, which should always be used as a source of
symmetry information in preference to the above space-group names.
They are only intended as comments.
;
_shelxl_version_number 2.014

loop_
_space_group_symop_operation_xyz
'x, y, z'
'-x, -y, -z'

loop_
_atom_site_type_symbol
_atom_site_label
_atom_site_fract_x
_atom_site_fract_y
_atom_site_fract_z
_atom_site_U_iso_or_equiv
_atom_site_adp_type
_atom_site_calc_flag
_atom_site_occupancy
S S1 0.12262(9) 0.64365(6) 0.17046(6) 0.0474(2) Uani d 1
Cl Cl1 0.40898(13) 0.21113(9) 0.55665(7) 0.0877(3) Uani d 1
O O1 0.1404(3) 0.74094(19) 0.28272(16) 0.0617(5) Uani d 1
O O2 0.0077(2) 0.66582(19) 0.06416(16) 0.0613(5) Uani d 1
N N2 0.3718(3) 0.8007(2) 0.00577(19) 0.0526(6) Uani d 1
O O3 0.4483(3) 0.6276(2) -0.13529(19) 0.0730(6) Uani d 1
O O4 0.2650(3) 0.9967(2) 0.09429(19) 0.0753(6) Uani d 1
N N1 0.0440(3) 0.4938(3) 0.1914(2) 0.0567(6) Uani d 1
C C15 0.2363(3) 0.9237(2) -0.1272(2) 0.0449(6) Uani d 1
C C10 0.2968(3) 0.8135(2) -0.1968(2) 0.0443(6) Uani d 1
C C11 0.2729(4) 0.7948(3) -0.3226(3) 0.0568(7) Uani d 1
C C5 0.1819(3) 0.2998(3) 0.2443(2) 0.0475(6) Uani d 1
C C1 0.1694(5) 0.4902(3) 0.4040(3) 0.0661(8) Uani d 1
C C6 0.1349(3) 0.4282(3) 0.2810(2) 0.0471(6) Uani d 1
C C4 0.2632(4) 0.2323(3) 0.3294(2) 0.0515(7) Uani d 1
C C3 0.3013(4) 0.2958(3) 0.4514(2) 0.0543(7) Uani d 1
C C9 0.3824(3) 0.7322(3) -0.1123(2) 0.0503(6) Uani d 1
C C16 0.2867(4) 0.9181(3) 0.0042(3) 0.0522(7) Uani d 1
C C13 0.1220(4) 0.9958(3) -0.3088(3) 0.0649(8) Uani d 1
C C7 0.3389(4) 0.6241(3) 0.1331(3) 0.0518(7) Uani d 1
C C14 0.1475(4) 1.0161(3) -0.1820(3) 0.0555(7) Uani d 1
C C8 0.4433(4) 0.7558(4) 0.1163(3) 0.0616(8) Uani d 1
C C2 0.2545(5) 0.4229(3) 0.4887(3) 0.0696(9) Uani d 1
C C12 0.1851(4) 0.8875(4) -0.3776(3) 0.0664(8) Uani d 1
H H5 0.160(3) 0.256(2) 0.159(2) 0.051(7) Uiso d 1
H H7A 0.401(3) 0.595(2) 0.199(2) 0.046(7) Uiso d 1
H H4 0.298(3) 0.151(3) 0.304(2) 0.058(8) Uiso d 1
H H2 0.282(4) 0.466(3) 0.567(3) 0.069(9) Uiso d 1
H H8A 0.444(4) 0.833(3) 0.185(3) 0.069(9) Uiso d 1
H H14 0.112(4) 1.085(3) -0.133(3) 0.066(9) Uiso d 1
H H7B 0.325(3) 0.553(3) 0.063(2) 0.056(7) Uiso d 1
H H11 0.315(4) 0.720(3) -0.370(3) 0.077(9) Uiso d 1
H H12 0.170(5) 0.881(4) -0.463(3) 0.102(12) Uiso d 1
H H13 0.060(4) 1.059(3) -0.343(3) 0.063(8) Uiso d 1
H H8B 0.564(5) 0.739(4) 0.111(3) 0.093(11) Uiso d 1
H H1 0.010(3) 0.448(3) 0.130(2) 0.047(8) Uiso d 1
H H1A 0.132(3) 0.575(3) 0.428(2) 0.063(8) Uiso d 1

loop_
_atom_site_aniso_label
_atom_site_aniso_U_11
_atom_site_aniso_U_22
_atom_site_aniso_U_33
_atom_site_aniso_U_12
_atom_site_aniso_U_13
_atom_site_aniso_U_23
S1 0.0565(4) 0.0443(4) 0.0406(3) 0.0169(3) -0.0005(3) 0.0080(3)
Cl1 0.1223(7) 0.0831(6) 0.0596(5) 0.0158(5) -0.0063(5) 0.0348(4)
O1 0.0830(13) 0.0531(11) 0.0479(11) 0.0239(10) 0.0074(9) 0.0020(9)
O2 0.0680(12) 0.0588(12) 0.0541(11) 0.0206(10) -0.0117(9) 0.0142(9)
N2 0.0622(14) 0.0519(13) 0.0482(13) 0.0144(11) 0.0111(10) 0.0163(10)
O3 0.0917(15) 0.0619(13) 0.0829(15) 0.0417(12) 0.0363(12) 0.0258(11)
O4 0.1066(16) 0.0588(13) 0.0559(12) 0.0174(11) 0.0175(11) -0.0068(10)
N1 0.0596(15) 0.0568(15) 0.0479(14) 0.0016(12) -0.0068(12) 0.0116(12)
C15 0.0470(14) 0.0355(13) 0.0542(15) 0.0059(11) 0.0141(11) 0.0098(11)
C10 0.0427(13) 0.0407(13) 0.0499(15) 0.0053(11) 0.0105(11) 0.0084(11)
C11 0.0640(18) 0.0544(17) 0.0523(17) 0.0109(14) 0.0148(13) 0.0060(14)
C5 0.0486(15) 0.0531(16) 0.0369(14) 0.0018(12) 0.0029(11) 0.0048(12)
C1 0.101(2) 0.0536(18) 0.0443(16) 0.0170(17) 0.0117(15) 0.0075(14)
C6 0.0484(14) 0.0503(15) 0.0424(14) 0.0023(12) 0.0057(11) 0.0125(12)
C4 0.0583(17) 0.0480(16) 0.0488(15) 0.0087(13) 0.0087(12) 0.0104(13)
C3 0.0639(17) 0.0545(17) 0.0456(15) -0.0005(13) 0.0051(12) 0.0204(13)
C9 0.0522(15) 0.0468(15) 0.0596(17) 0.0147(13) 0.0190(12) 0.0183(13)
C16 0.0571(16) 0.0426(15) 0.0577(17) 0.0066(13) 0.0143(13) 0.0085(13)
C13 0.0613(18) 0.066(2) 0.073(2) 0.0147(16) 0.0043(15) 0.0308(17)
C7 0.0614(17) 0.0526(17) 0.0454(15) 0.0205(14) 0.0046(13) 0.0168(14)
C14 0.0542(16) 0.0443(15) 0.070(2) 0.0129(13) 0.0132(14) 0.0115(14)
C8 0.062(2) 0.069(2) 0.0535(18) 0.0055(16) -0.0020(14) 0.0211(16)
C2 0.109(3) 0.0590(19) 0.0333(15) 0.0028(17) -0.0019(15) 0.0049(14)
C12 0.070(2) 0.074(2) 0.0571(19) 0.0095(16) 0.0050(15) 0.0219(17)

loop_
_atom_type_symbol
_atom_type_description
_atom_type_scat_dispersion_real
_atom_type_scat_dispersion_imag
_atom_type_scat_source
C C 0.0033 0.0016 'International Tables Vol C Tables 4.2.6.8 and 6.1.1.4'
H H 0.0000 0.0000 'International Tables Vol C Tables 4.2.6.8 and 6.1.1.4'
Cl Cl 0.1484 0.1585 'International Tables Vol C Tables 4.2.6.8 and 6.1.1.4'
N N 0.0061 0.0033 'International Tables Vol C Tables 4.2.6.8 and 6.1.1.4'
O O 0.0106 0.0060 'International Tables Vol C Tables 4.2.6.8 and 6.1.1.4'
S S 0.1246 0.1234 'International Tables Vol C Tables 4.2.6.8 and 6.1.1.4'

loop_
_exptl_crystal_face_index_h
_exptl_crystal_face_index_k
_exptl_crystal_face_index_l
_exptl_crystal_face_perp_dist
-1 -1 -15 0.0171
-1 -12 10 0.0509
-10 2 8 0.1065
1 -14 5 0.0643
10 -1 1 0.0542
0 14 -5 0.0641
-8 -8 2 0.0638
0 1 15 0.0350
1 -13 -2 0.0475
9 5 -1 0.0557

loop_
_geom_angle_atom_site_label_1
_geom_angle_atom_site_label_2
_geom_angle_atom_site_label_3
_geom_angle
_geom_angle_publ_flag
O1 S1 O2 118.61(11) y
O1 S1 N1 108.99(13) y
O1 S1 C7 109.18(13) y
O2 S1 N1 105.52(12) y
O2 S1 C7 108.63(13) y
N1 S1 C7 105.05(13) y
C9 N2 C16 111.9(2) ?
C9 N2 C8 123.7(2) ?
C16 N2 C8 124.4(2) ?
S1 N1 H1 109(2) ?
C6 N1 S1 122.31(18) ?
C6 N1 H1 114(2) ?
C10 C15 C16 108.0(2) ?
C14 C15 C10 121.2(3) ?
C14 C15 C16 130.8(2) ?
C15 C10 C9 108.4(2) ?
C11 C10 C15 120.8(3) ?
C11 C10 C9 130.8(2) ?
C10 C11 C12 118.1(3) ?
C10 C11 H11 120.9(19) ?
C12 C11 H11 121.0(19) ?
C6 C5 C4 120.4(2) ?
C6 C5 H5 120.4(15) ?
C4 C5 H5 119.2(15) ?
C6 C1 C2 119.4(3) ?
C6 C1 H1A 119.1(17) ?
C2 C1 H1A 121.4(17) ?
C5 C6 N1 119.3(2) ?
C5 C6 C1 119.8(3) ?
C1 C6 N1 120.8(3) ?
C5 C4 H4 119.7(18) ?
C3 C4 C5 119.5(3) ?
C3 C4 H4 120.7(18) ?
C4 C3 Cl1 118.9(2) ?
C2 C3 Cl1 120.7(2) ?
C2 C3 C4 120.5(3) ?
N2 C9 C10 105.8(2) ?
O3 C9 N2 124.6(3) ?
O3 C9 C10 129.6(3) ?
N2 C16 C15 105.9(2) ?
O4 C16 N2 124.8(3) ?
O4 C16 C15 129.3(3) ?
C14 C13 H13 115.8(18) ?
C12 C13 C14 121.0(3) ?
C12 C13 H13 123.1(18) ?
S1 C7 H7A 105.0(15) ?
S1 C7 H7B 107.9(16) ?
C8 C7 S1 114.2(2) y
C8 C7 H7A 108.6(15) ?
C8 C7 H7B 112.4(17) ?
H7A C7 H7B 108(2) ?
C15 C14 C13 117.7(3) ?
C15 C14 H14 117.4(19) ?
C13 C14 H14 124.9(19) ?
N2 C8 C7 113.5(2) y
N2 C8 H8A 105.8(17) ?
N2 C8 H8B 107(2) ?
C7 C8 H8A 112.4(18) ?
C7 C8 H8B 108(2) ?
H8A C8 H8B 110(3) ?
C1 C2 H2 119(2) ?
C3 C2 C1 120.3(3) ?
C3 C2 H2 121.0(19) ?
C11 C12 C13 121.1(3) ?
C11 C12 H12 121(2) ?
C13 C12 H12 118(2) ?

loop_
_geom_bond_atom_site_label_1
_geom_bond_atom_site_label_2
_geom_bond_distance
_geom_bond_publ_flag
S1 O1 1.4214(18) y
S1 O2 1.4333(17) y
S1 N1 1.626(3) y
S1 C7 1.764(3) y
Cl1 C3 1.729(3) y
N2 C9 1.391(3) ?
N2 C16 1.393(3) ?
N2 C8 1.445(3) y
O3 C9 1.203(3) ?
O4 C16 1.202(3) ?
N1 C6 1.428(3) ?
N1 H1 0.75(2) ?
C15 C10 1.384(3) ?
C15 C16 1.480(4) ?
C15 C14 1.375(4) ?
C10 C11 1.372(4) ?
C10 C9 1.477(4) ?
C11 C12 1.374(4) ?
C11 H11 0.95(3) ?
C5 C6 1.371(4) ?
C5 C4 1.374(4) ?
C5 H5 0.96(2) ?
C1 C6 1.379(4) ?
C1 C2 1.381(4) ?
C1 H1A 0.93(3) ?
C4 C3 1.373(4) ?
C4 H4 0.88(3) ?
C3 C2 1.360(4) ?
C13 C14 1.379(4) ?
C13 C12 1.377(5) ?
C13 H13 0.93(3) ?
C7 C8 1.522(4) y
C7 H7A 0.92(3) ?
C7 H7B 0.94(3) ?
C14 H14 0.89(3) ?
C8 H8A 0.98(3) ?
C8 H8B 0.95(3) ?
C2 H2 0.89(3) ?
C12 H12 0.93(4) ?

loop_
_geom_hbond_atom_site_label_D
_geom_hbond_atom_site_label_H
_geom_hbond_atom_site_label_A
_geom_hbond_site_symmetry_D
_geom_hbond_site_symmetry_H
_geom_hbond_site_symmetry_A
_geom_hbond_distance_DH
_geom_hbond_distance_HA
_geom_hbond_distance_DA
_geom_hbond_angle_DHA
_geom_hbond_publ_flag
N1 H1 O2 1_555 1_555 2_565 0.75(2) 2.24(2) 2.961(3) 162(2) yes
C4 H4 O4 1_555 1_555 1_545 0.89(3) 2.53(2) 3.196(3) 133(2) yes

loop_
_geom_torsion_atom_site_label_1
_geom_torsion_atom_site_label_2
_geom_torsion_atom_site_label_3
_geom_torsion_atom_site_label_4
_geom_torsion
_geom_torsion_publ_flag
S1 N1 C6 C5 -123.3(2) ?
S1 N1 C6 C1 59.3(3) ?
S1 C7 C8 N2 -70.9(3) y
Cl1 C3 C2 C1 179.7(3) ?
O1 S1 N1 C6 -58.7(2) ?
O1 S1 C7 C8 -60.0(2) ?
O2 S1 N1 C6 172.9(2) ?
O2 S1 C7 C8 70.7(2) ?
N1 S1 C7 C8 -176.8(2) y
C15 C10 C11 C12 -0.8(4) ?
C15 C10 C9 N2 -1.2(3) ?
C15 C10 C9 O3 178.2(3) ?
C10 C15 C16 N2 -1.6(3) ?
C10 C15 C16 O4 177.2(3) ?
C10 C15 C14 C13 -0.5(4) ?
C10 C11 C12 C13 -0.3(5) ?
C11 C10 C9 N2 178.7(3) ?
C11 C10 C9 O3 -1.8(5) ?
C5 C4 C3 Cl1 -178.3(2) ?
C5 C4 C3 C2 2.0(4) ?
C6 C5 C4 C3 -1.7(4) ?
C6 C1 C2 C3 -1.0(5) ?
C4 C5 C6 N1 -177.4(2) ?
C4 C5 C6 C1 0.0(4) ?
C4 C3 C2 C1 -0.6(5) ?
C9 N2 C16 O4 -178.0(3) ?
C9 N2 C16 C15 0.8(3) ?
C9 N2 C8 C7 -69.7(4) ?
C9 C10 C11 C12 179.2(3) ?
C16 N2 C9 O3 -179.3(3) ?
C16 N2 C9 C10 0.2(3) ?
C16 N2 C8 C7 111.3(3) ?
C16 C15 C10 C11 -178.2(2) ?
C16 C15 C10 C9 1.7(3) ?
C16 C15 C14 C13 178.8(3) ?
C7 S1 N1 C6 58.2(3) ?
C14 C15 C10 C11 1.3(4) ?
C14 C15 C10 C9 -178.8(2) ?
C14 C15 C16 N2 179.0(3) ?
C14 C15 C16 O4 -2.2(5) ?
C14 C13 C12 C11 1.1(5) ?
C8 N2 C9 O3 1.6(4) ?
C8 N2 C9 C10 -179.0(2) ?
C8 N2 C16 O4 1.1(4) ?
C8 N2 C16 C15 180.0(2) ?
C2 C1 C6 N1 178.7(3) ?
C2 C1 C6 C5 1.3(5) ?
C12 C13 C14 C15 -0.6(5) ?

_cod_database_fobs_code 2020097
